data_2241009
loop_
_publ_author_name
'Ishikawa, Yoshinobu'

_publ_section_title
;
 Crystal structure of 6,7-dichloro-4-oxo-4<i>H</i>-chromene-3-carbaldehyde
;
_journal_coeditor_code ZL2636
_journal_issue 9
_journal_name_full 'Acta Crystallographica Section E'
_journal_page_first o652
_journal_page_last o653
_journal_paper_doi 10.1107/S2056989015014644
_journal_volume 71
_journal_year 2015
_chemical_formula_iupac 'C10 H4 Cl2 O3'
_chemical_formula_moiety 'C10 H4 Cl2 O3'
_chemical_formula_sum 'C10 H4 Cl2 O3'
_chemical_formula_weight 243.05
_chemical_name_systematic
;
6,7-Dichloro-4-oxo-4<i>H</i>-chromene-3-carbaldehyde
;
_space_group_crystal_system monoclinic
_space_group_IT_number 14
_space_group_name_Hall '-P 2ybc'
_space_group_name_H-M_alt 'P 1 21/c 1'
_symmetry_space_group_name_Hall '-P 2ybc'
_symmetry_space_group_name_H-M 'P 1 21/c 1'
_atom_sites_solution_hydrogens geom
_atom_sites_solution_primary direct
_atom_sites_solution_secondary difmap
_cell_angle_alpha 90.0000
_cell_angle_beta 90.72(3)
_cell_angle_gamma 90.0000
_cell_formula_units_Z 4
_cell_length_a 3.7695(13)
_cell_length_b 6.1465(16)
_cell_length_c 39.431(13)
_cell_measurement_reflns_used 25
_cell_measurement_temperature 140
_cell_measurement_theta_max 17.22
_cell_measurement_theta_min 15.22
_cell_volume 913.5(5)
_computing_cell_refinement
;
<i>WinAFC Diffractometer Control Software</i> (Rigaku, 1999)
;
_computing_data_collection
;
<i>WinAFC Diffractometer Control Software</i> (Rigaku, 1999)
;
_computing_data_reduction
;
<i>WinAFC Diffractometer Control Software</i> (Rigaku, 1999)
;
_computing_molecular_graphics
;
CrystalStructure (Rigaku, 2015)
;
_computing_publication_material
;
CrystalStructure (Rigaku, 2015)
;
_computing_structure_refinement
;
SHELXL2014 (Sheldrick, 2015)
;
_computing_structure_solution
;
SIR2011 (Burla <i>et al.</i>,  2012)
;
_diffrn_ambient_temperature 140
_diffrn_measured_fraction_theta_full 0.998
_diffrn_measured_fraction_theta_max 0.970
_diffrn_measurement_device_type 'Rigaku AFC--7R'
_diffrn_measurement_method \w
_diffrn_radiation_type 'Mo K\a'
_diffrn_radiation_wavelength 0.71069
_diffrn_reflns_av_R_equivalents 0.0522
_diffrn_reflns_limit_h_max 2
_diffrn_reflns_limit_h_min -4
_diffrn_reflns_limit_k_max 7
_diffrn_reflns_limit_k_min -7
_diffrn_reflns_limit_l_max 50
_diffrn_reflns_limit_l_min -50
_diffrn_reflns_number 5075
_diffrn_reflns_theta_full 25.240
_diffrn_reflns_theta_max 27.825
_diffrn_reflns_theta_min 3.100
_diffrn_standards_decay_% 0.632
_diffrn_standards_interval_count 150
_diffrn_standards_number 3
_exptl_absorpt_coefficient_mu 0.687
_exptl_absorpt_correction_T_max 0.934
_exptl_absorpt_correction_T_min 0.574
_exptl_absorpt_correction_type psi-scan
_exptl_absorpt_process_details
;
(North et al., 1968)
;
_exptl_crystal_colour yellow
_exptl_crystal_density_diffrn 1.767
_exptl_crystal_density_method 'not measured'
_exptl_crystal_description plate
_exptl_crystal_F_000 488.00
_exptl_crystal_size_max 0.300
_exptl_crystal_size_mid 0.250
_exptl_crystal_size_min 0.100
_refine_diff_density_max 0.29
_refine_diff_density_min -0.36
_refine_ls_extinction_method none
_refine_ls_goodness_of_fit_ref 1.038
_refine_ls_hydrogen_treatment constr
_refine_ls_number_parameters 136
_refine_ls_number_reflns 2089
_refine_ls_number_restraints 0
_refine_ls_R_factor_all 0.0451
_refine_ls_R_factor_gt 0.0336
_refine_ls_shift/su_max 0.000
_refine_ls_structure_factor_coef Fsqd
_refine_ls_weighting_details 'w = 1/[\s^2^(Fo^2^)+(0.0487P)^2^+0.5553P] where P=(Fo^2^+2Fc^2^)/3'
_refine_ls_weighting_scheme calc
_refine_ls_wR_factor_gt 0.0896
_refine_ls_wR_factor_ref 0.0975
_reflns_number_gt 1747
_reflns_number_total 2089
_reflns_threshold_expression F^2^>2.0\s(F^2^)
_cod_data_source_file zl2636sup1.cif
_cod_data_source_block I
_cod_database_code 2241009

loop_
_space_group_symop_id
_space_group_symop_operation_xyz
1 +X,+Y,+Z
2 -X,1/2+Y,1/2-Z
3 -X,-Y,-Z
4 +X,-1/2-Y,-1/2+Z

loop_
_atom_site_type_symbol
_atom_site_label
_atom_site_fract_x
_atom_site_fract_y
_atom_site_fract_z
_atom_site_U_iso_or_equiv
_atom_site_adp_type
_atom_site_calc_flag
_atom_site_occupancy
Cl Cl1 0.55004(14) 0.47912(8) 0.27821(2) 0.02586(15) Uani d 1
Cl Cl2 0.92228(14) 0.92474(8) 0.29767(2) 0.02698(15) Uani d 1
O O1 0.8830(4) 0.6908(2) 0.41933(3) 0.0230(3) Uani d 1
O O2 0.3678(4) 0.1171(2) 0.40111(3) 0.0274(3) Uani d 1
O O3 0.7039(5) 0.2474(3) 0.49732(4) 0.0373(4) Uani d 1
C C1 0.8118(6) 0.5474(3) 0.44408(5) 0.0224(4) Uani d 1
H H1 0.8796 0.5864 0.4666 0.027 Uiso calc 1
C C2 0.6523(5) 0.3530(3) 0.43968(4) 0.0208(4) Uani d 1
C C3 0.5328(5) 0.2856(3) 0.40621(5) 0.0199(4) Uani d 1
C C4 0.5555(5) 0.3935(3) 0.34486(4) 0.0192(4) Uani d 1
H H2 0.4430 0.2604 0.3389 0.023 Uiso calc 1
C C5 0.6442(5) 0.5401(3) 0.31980(5) 0.0197(4) Uani d 1
C C6 0.8083(5) 0.7381(3) 0.32843(4) 0.0189(4) Uani d 1
C C7 0.8846(5) 0.7862(3) 0.36175(5) 0.0199(4) Uani d 1
H H3 0.9962 0.9196 0.3678 0.024 Uiso calc 1
C C8 0.6295(5) 0.4389(3) 0.37891(4) 0.0180(4) Uani d 1
C C9 0.7948(5) 0.6354(3) 0.38648(4) 0.0188(4) Uani d 1
C C10 0.5952(6) 0.2085(3) 0.46908(5) 0.0278(5) Uani d 1
H H4 0.4657 0.0777 0.4655 0.033 Uiso calc 1

loop_
_atom_site_aniso_label
_atom_site_aniso_U_11
_atom_site_aniso_U_22
_atom_site_aniso_U_33
_atom_site_aniso_U_12
_atom_site_aniso_U_13
_atom_site_aniso_U_23
Cl1 0.0352(3) 0.0278(3) 0.0144(2) -0.0004(2) -0.00603(19) -0.00328(17)
Cl2 0.0343(3) 0.0257(3) 0.0209(2) -0.0016(2) -0.0012(2) 0.00378(18)
O1 0.0335(8) 0.0206(7) 0.0148(6) -0.0087(6) -0.0050(5) -0.0014(5)
O2 0.0360(9) 0.0226(7) 0.0234(7) -0.0121(6) -0.0061(6) -0.0005(6)
O3 0.0558(11) 0.0357(9) 0.0200(7) -0.0143(8) -0.0102(7) 0.0052(6)
C1 0.0285(11) 0.0233(9) 0.0153(8) -0.0030(8) -0.0021(7) -0.0011(7)
C2 0.0253(10) 0.0205(9) 0.0166(9) -0.0041(8) -0.0024(7) -0.0002(7)
C3 0.0229(10) 0.0192(9) 0.0175(9) -0.0013(7) -0.0018(7) -0.0019(7)
C4 0.0224(10) 0.0177(8) 0.0174(8) -0.0008(7) -0.0033(7) -0.0037(7)
C5 0.0223(9) 0.0217(9) 0.0149(8) 0.0018(7) -0.0029(7) -0.0034(7)
C6 0.0219(10) 0.0186(9) 0.0161(8) 0.0004(7) -0.0016(7) 0.0021(7)
C7 0.0222(10) 0.0175(8) 0.0197(9) -0.0029(7) -0.0023(7) -0.0020(7)
C8 0.0209(9) 0.0170(8) 0.0161(8) -0.0013(7) -0.0029(7) -0.0017(6)
C9 0.0225(9) 0.0193(8) 0.0146(8) -0.0012(7) -0.0035(7) -0.0034(7)
C10 0.0370(12) 0.0265(10) 0.0199(9) -0.0081(9) -0.0032(8) 0.0023(8)

loop_
_atom_type_symbol
_atom_type_description
_atom_type_scat_dispersion_real
_atom_type_scat_dispersion_imag
_atom_type_scat_source
C C 0.0033 0.0016
;
International Tables for Crystallography
(Vol. C, Tables 4.2.6.8 and 6.1.1.4)
;
H H 0.0000 0.0000
;
International Tables for Crystallography
(Vol. C, Table 6.1.1.4)
;
Cl Cl 0.1484 0.1585
;
International Tables for Crystallography
(Vol. C, Tables 4.2.6.8 and 6.1.1.4)
;
O O 0.0106 0.0060
;
International Tables for Crystallography
(Vol. C, Tables 4.2.6.8 and 6.1.1.4)
;

loop_
_geom_angle_atom_site_label_1
_geom_angle_atom_site_label_2
_geom_angle_atom_site_label_3
_geom_angle
C1 O1 C9 118.23(15)
O1 C1 C2 125.47(16)
O1 C1 H1 117.3
C2 C1 H1 117.3
C1 C2 C3 120.25(17)
C1 C2 C10 120.05(17)
C3 C2 C10 119.69(17)
O2 C3 C2 122.92(17)
O2 C3 C8 123.27(16)
C2 C3 C8 113.81(16)
C5 C4 C8 120.70(17)
C5 C4 H2 119.7
C8 C4 H2 119.7
C4 C5 C6 120.10(16)
C4 C5 Cl1 119.51(14)
C6 C5 Cl1 120.40(15)
C7 C6 C5 120.28(17)
C7 C6 Cl2 118.54(15)
C5 C6 Cl2 121.18(14)
C6 C7 C9 118.52(17)
C6 C7 H3 120.7
C9 C7 H3 120.7
C9 C8 C4 117.65(17)
C9 C8 C3 120.72(16)
C4 C8 C3 121.63(16)
O1 C9 C8 121.32(16)
O1 C9 C7 115.91(16)
C8 C9 C7 122.76(16)
O3 C10 C2 123.64(19)
O3 C10 H4 118.2
C2 C10 H4 118.2

loop_
_geom_bond_atom_site_label_1
_geom_bond_atom_site_label_2
_geom_bond_distance
Cl1 C5 1.7148(19)
Cl2 C6 1.7275(19)
O1 C1 1.344(2)
O1 C9 1.376(2)
O2 C3 1.223(2)
O3 C10 1.206(2)
C1 C2 1.348(3)
C1 H1 0.9500
C2 C3 1.450(2)
C2 C10 1.478(3)
C3 C8 1.480(3)
C4 C5 1.381(3)
C4 C8 1.396(2)
C4 H2 0.9500
C5 C6 1.405(3)
C6 C7 1.374(2)
C7 C9 1.391(3)
C7 H3 0.9500
C8 C9 1.390(3)
C10 H4 0.9500

loop_
_geom_hbond_atom_site_label_D
_geom_hbond_atom_site_label_H
_geom_hbond_atom_site_label_A
_geom_hbond_site_symmetry_A
_geom_hbond_distance_DH
_geom_hbond_distance_HA
_geom_hbond_distance_DA
_geom_hbond_angle_DHA
_geom_hbond_publ_flag
C1 H1 O3 3_766 0.95 2.341 3.187(3) 148.01(13) yes
C7 H3 O2 1_665 0.95 2.263 3.129(2) 151.30(12) yes

loop_
_geom_torsion_atom_site_label_1
_geom_torsion_atom_site_label_2
_geom_torsion_atom_site_label_3
_geom_torsion_atom_site_label_4
_geom_torsion
C9 O1 C1 C2 -1.5(3)
O1 C1 C2 C3 -1.7(3)
O1 C1 C2 C10 178.9(2)
C1 C2 C3 O2 -175.48(19)
C10 C2 C3 O2 3.9(3)
C1 C2 C3 C8 4.7(3)
C10 C2 C3 C8 -175.96(18)
C8 C4 C5 C6 -0.5(3)
C8 C4 C5 Cl1 179.93(15)
C4 C5 C6 C7 0.6(3)
Cl1 C5 C6 C7 -179.76(15)
C4 C5 C6 Cl2 -179.99(15)
Cl1 C5 C6 Cl2 -0.4(2)
C5 C6 C7 C9 -0.2(3)
Cl2 C6 C7 C9 -179.59(15)
C5 C4 C8 C9 -0.1(3)
C5 C4 C8 C3 179.21(18)
O2 C3 C8 C9 175.37(19)
C2 C3 C8 C9 -4.8(3)
O2 C3 C8 C4 -3.9(3)
C2 C3 C8 C4 175.93(17)
C1 O1 C9 C8 1.4(3)
C1 O1 C9 C7 -177.98(17)
C4 C8 C9 O1 -178.76(17)
C3 C8 C9 O1 1.9(3)
C4 C8 C9 C7 0.6(3)
C3 C8 C9 C7 -178.76(18)
C6 C7 C9 O1 178.95(17)
C6 C7 C9 C8 -0.4(3)
C1 C2 C10 O3 -4.9(4)
C3 C2 C10 O3 175.8(2)

_cod_database_fobs_code 2241009
